data_2210613
loop_
_publ_author_name
'    Ma\/lecka,  Magdalena'
'    Budzisz, El\.zbieta '

_publ_section_title 3-[\a-(2-Hydroxyethylamino)benzylidene]-2-methoxy-2,3-dihydro-1,2\l^5^-benzoxaphosphinine-2,4-dione
_journal_coeditor_code GD2014
_journal_issue 10
_journal_name_full 'Acta Crystallographica Section E'
_journal_page_first o4560
_journal_page_last o4562
_journal_paper_doi 10.1107/S1600536806037469
_journal_volume 62
_journal_year 2006
_chemical_formula_iupac 'C18 H18 N O5 P'
_chemical_formula_moiety 'C18 H18 N O5 P'
_chemical_formula_sum 'C18 H18 N O5 P'
_chemical_formula_weight 359.30
_chemical_name_systematic
;
3-[\a-(2-Hydroxyethylamino)benzylidene]-2-methoxy-2,3-dihydro-
1,2\l^5^-benzoxaphosphinine-2,4-dione
;
_space_group_IT_number 15
_symmetry_cell_setting monoclinic
_symmetry_space_group_name_Hall '-I 2ya'
_symmetry_space_group_name_H-M 'I 1 2/a 1'
_atom_sites_solution_hydrogens geom
_atom_sites_solution_primary direct
_atom_sites_solution_secondary difmap
_audit_creation_method SHELXL-97
_cell_angle_alpha 90.00
_cell_angle_beta 114.513(11)
_cell_angle_gamma 90.00
_cell_formula_units_Z 8
_cell_length_a 19.178(3)
_cell_length_b 9.8913(6)
_cell_length_c 19.1983(19)
_cell_measurement_reflns_used 4841
_cell_measurement_temperature 193(2)
_cell_measurement_theta_max 25.95
_cell_measurement_theta_min 2.35
_cell_volume 3313.6(7)
_computing_cell_refinement 'Win-Cell in IPDS-II Software'
_computing_data_collection 'Win-Xpose in IPDS-II Software (Stoe & Cie,  2000)'
_computing_data_reduction 'Win-Integrate in IPDS-II Software'
_computing_molecular_graphics
;
PLATON (Spek, 2003)
;
_computing_publication_material 'PARST97 (Nardelli, 1996)'
_computing_structure_refinement 'SHELXL97 (Sheldrick, 1997)'
_computing_structure_solution 'SHELXS86 (Sheldrick, 1990)'
_diffrn_ambient_temperature 193(2)
_diffrn_detector_area_resol_mean 150
_diffrn_measured_fraction_theta_full 0.970
_diffrn_measured_fraction_theta_max 0.970
_diffrn_measurement_device_type 'Stoe IPDS-II'
_diffrn_measurement_method \f
_diffrn_radiation_monochromator graphite
_diffrn_radiation_source 'fine-focus sealed tube'
_diffrn_radiation_type MoK\a
_diffrn_radiation_wavelength 0.71073
_diffrn_reflns_av_R_equivalents 0.0524
_diffrn_reflns_av_sigmaI/netI 0.0427
_diffrn_reflns_limit_h_max 23
_diffrn_reflns_limit_h_min -22
_diffrn_reflns_limit_k_max 12
_diffrn_reflns_limit_k_min -12
_diffrn_reflns_limit_l_max 22
_diffrn_reflns_limit_l_min -22
_diffrn_reflns_number 16527
_diffrn_reflns_theta_full 26.02
_diffrn_reflns_theta_max 26.02
_diffrn_reflns_theta_min 2.33
_diffrn_standards_number 0
_exptl_absorpt_coefficient_mu 0.196
_exptl_absorpt_correction_T_max 0.973
_exptl_absorpt_correction_T_min 0.946
_exptl_absorpt_correction_type multi-scan
_exptl_absorpt_process_details '(XPREP; Sheldrick, 1996)'
_exptl_crystal_colour colorless
_exptl_crystal_density_diffrn 1.440
_exptl_crystal_density_method 'not measured'
_exptl_crystal_description plate
_exptl_crystal_F_000 1504
_exptl_crystal_size_max 0.42
_exptl_crystal_size_mid 0.24
_exptl_crystal_size_min 0.12
_refine_diff_density_max 0.475
_refine_diff_density_min -0.421
_refine_ls_extinction_method none
_refine_ls_goodness_of_fit_ref 0.945
_refine_ls_hydrogen_treatment constr
_refine_ls_matrix_type full
_refine_ls_number_parameters 227
_refine_ls_number_reflns 3166
_refine_ls_number_restraints 0
_refine_ls_restrained_S_all 0.945
_refine_ls_R_factor_all 0.0553
_refine_ls_R_factor_gt 0.0380
_refine_ls_shift/su_max 0.001
_refine_ls_shift/su_mean 0.000
_refine_ls_structure_factor_coef Fsqd
_refine_ls_weighting_details 'calc w=1/[\s^2^(Fo^2^)+(0.0716P)^2^] where P=(Fo^2^+2Fc^2^)/3'
_refine_ls_weighting_scheme calc
_refine_ls_wR_factor_gt 0.0966
_refine_ls_wR_factor_ref 0.1025
_reflns_number_gt 2339
_reflns_number_total 3166
_reflns_threshold_expression I>2\s(I)
_cod_data_source_file gd2014.cif
_cod_data_source_block I
_cod_original_sg_symbol_H-M 'I 2/a'
_cod_database_code 2210613
_cod_database_fobs_code 2210613

loop_
_symmetry_equiv_pos_as_xyz
'x, y, z'
'-x+1/2, y, -z'
'x+1/2, y+1/2, z+1/2'
'-x+1, y+1/2, -z+1/2'
'-x, -y, -z'
'x-1/2, -y, z'
'-x+1/2, -y+1/2, -z+1/2'
'x, -y+1/2, z+1/2'

loop_
_atom_site_type_symbol
_atom_site_label
_atom_site_fract_x
_atom_site_fract_y
_atom_site_fract_z
_atom_site_U_iso_or_equiv
_atom_site_adp_type
_atom_site_calc_flag
_atom_site_refinement_flags
_atom_site_occupancy
O O1 0.11578(7) 0.82819(13) 0.17994(8) 0.0243(3) Uani d . 1
P P2 0.16733(3) 0.93725(5) 0.24110(3) 0.02004(15) Uani d . 1
C C3 0.24130(10) 0.97114(17) 0.21142(11) 0.0200(4) Uani d . 1
C C4 0.22772(11) 0.94492(17) 0.13330(12) 0.0214(4) Uani d . 1
C C5 0.12901(11) 0.91110(19) -0.00057(12) 0.0261(4) Uani d . 1
C C6 0.05594(12) 0.8740(2) -0.05259(13) 0.0287(5) Uani d . 1
C C7 0.00297(11) 0.82609(19) -0.02609(12) 0.0284(5) Uani d . 1
C C8 0.02289(11) 0.81330(18) 0.05133(12) 0.0257(4) Uani d . 1
C C9 0.09615(11) 0.84997(18) 0.10254(11) 0.0217(4) Uani d . 1
C C10 0.14994(11) 0.90083(17) 0.07794(11) 0.0215(4) Uani d . 1
O O4 0.27768(8) 0.96271(14) 0.10824(8) 0.0284(3) Uani d . 1
O O21 0.12065(8) 1.05158(13) 0.24599(9) 0.0281(3) Uani d . 1
O O22 0.20179(8) 0.84842(13) 0.31517(8) 0.0273(3) Uani d . 1
C C23 0.18791(13) 0.8748(2) 0.38236(13) 0.0334(5) Uani d . 1
C C31 0.31167(11) 1.02721(18) 0.26348(11) 0.0206(4) Uani d . 1
N N32 0.36838(9) 1.04725(17) 0.24269(10) 0.0261(4) Uani d . 1
C C33 0.44017(11) 1.1189(2) 0.28604(12) 0.0305(5) Uani d . 1
C C34 0.47227(11) 1.1743(2) 0.23199(12) 0.0268(4) Uani d . 1
O O35 0.42068(9) 1.26017(15) 0.17514(9) 0.0337(4) Uani d . 1
C C311 0.32403(10) 1.06717(18) 0.34267(11) 0.0200(4) Uani d . 1
C C312 0.37835(11) 0.99853(19) 0.40515(12) 0.0250(4) Uani d . 1
C C313 0.38963(12) 1.0329(2) 0.47910(13) 0.0309(5) Uani d . 1
C C314 0.34822(12) 1.1380(2) 0.49136(12) 0.0304(5) Uani d . 1
C C315 0.29501(12) 1.2079(2) 0.42954(12) 0.0273(4) Uani d . 1
C C316 0.28240(11) 1.17185(18) 0.35549(12) 0.0227(4) Uani d . 1
H H5 0.1642 0.9431 -0.0184 0.031 Uiso calc R 1
H H6 0.0424 0.8811 -0.1049 0.034 Uiso calc R 1
H H7 -0.0461 0.8026 -0.0609 0.034 Uiso calc R 1
H H8 -0.0123 0.7805 0.0690 0.031 Uiso calc R 1
H H23B 0.2142 0.8086 0.4209 0.050 Uiso calc R 1
H H23A 0.1339 0.8699 0.3692 0.050 Uiso calc R 1
H H23C 0.2064 0.9634 0.4016 0.050 Uiso calc R 1
H H32 0.3625 1.0147 0.1991 0.031 Uiso calc R 1
H H33A 0.4310 1.1925 0.3146 0.037 Uiso calc R 1
H H33B 0.4769 1.0576 0.3222 0.037 Uiso calc R 1
H H34A 0.5189 1.2242 0.2614 0.032 Uiso calc R 1
H H34B 0.4857 1.0994 0.2073 0.032 Uiso calc R 1
H H35 0.4058 1.3196 0.1955 0.051 Uiso calc R 1
H H312 0.4071 0.9294 0.3972 0.030 Uiso calc R 1
H H313 0.4250 0.9854 0.5205 0.037 Uiso calc R 1
H H314 0.3561 1.1616 0.5410 0.036 Uiso calc R 1
H H315 0.2677 1.2791 0.4378 0.033 Uiso calc R 1
H H316 0.2459 1.2179 0.3142 0.027 Uiso calc R 1

loop_
_atom_site_aniso_label
_atom_site_aniso_U_11
_atom_site_aniso_U_22
_atom_site_aniso_U_33
_atom_site_aniso_U_12
_atom_site_aniso_U_13
_atom_site_aniso_U_23
O1 0.0269(7) 0.0271(7) 0.0231(8) -0.0076(5) 0.0145(6) -0.0044(6)
P2 0.0207(2) 0.0218(2) 0.0212(3) -0.00224(18) 0.0123(2) -0.00311(18)
C3 0.0204(9) 0.0212(9) 0.0203(11) 0.0006(7) 0.0105(8) -0.0016(7)
C4 0.0218(9) 0.0221(9) 0.0224(11) -0.0003(7) 0.0113(8) -0.0019(7)
C5 0.0269(10) 0.0290(10) 0.0246(12) -0.0041(8) 0.0129(9) -0.0031(8)
C6 0.0298(10) 0.0324(10) 0.0207(12) -0.0017(8) 0.0073(9) -0.0032(8)
C7 0.0233(10) 0.0293(10) 0.0276(13) -0.0030(8) 0.0055(8) -0.0073(8)
C8 0.0230(10) 0.0244(9) 0.0314(13) -0.0053(8) 0.0129(9) -0.0073(8)
C9 0.0256(10) 0.0202(8) 0.0215(12) -0.0004(7) 0.0118(8) -0.0047(7)
C10 0.0222(9) 0.0214(8) 0.0227(11) -0.0009(7) 0.0110(8) -0.0036(7)
O4 0.0242(7) 0.0422(8) 0.0245(8) -0.0060(6) 0.0157(6) -0.0057(6)
O21 0.0252(7) 0.0290(7) 0.0347(9) 0.0008(6) 0.0171(6) -0.0056(6)
O22 0.0350(8) 0.0286(7) 0.0240(8) -0.0010(6) 0.0180(6) -0.0002(6)
C23 0.0425(13) 0.0399(11) 0.0242(13) -0.0077(10) 0.0202(10) -0.0030(9)
C31 0.0215(9) 0.0214(8) 0.0196(11) 0.0018(7) 0.0093(8) 0.0011(7)
N32 0.0210(8) 0.0387(9) 0.0207(10) -0.0046(7) 0.0108(7) -0.0059(7)
C33 0.0183(9) 0.0448(12) 0.0240(12) -0.0054(8) 0.0044(8) 0.0028(9)
C34 0.0205(9) 0.0334(10) 0.0289(12) 0.0012(8) 0.0126(8) 0.0014(8)
O35 0.0420(9) 0.0363(8) 0.0256(9) 0.0115(6) 0.0169(7) 0.0030(6)
C311 0.0184(9) 0.0222(8) 0.0199(11) -0.0049(7) 0.0084(8) -0.0007(7)
C312 0.0215(10) 0.0278(9) 0.0235(12) -0.0012(7) 0.0072(8) 0.0021(8)
C313 0.0257(11) 0.0397(11) 0.0221(12) -0.0068(9) 0.0046(9) 0.0061(9)
C314 0.0317(11) 0.0439(12) 0.0186(12) -0.0157(9) 0.0135(9) -0.0074(9)
C315 0.0308(10) 0.0282(10) 0.0290(13) -0.0083(8) 0.0184(9) -0.0064(8)
C316 0.0228(9) 0.0240(9) 0.0226(11) -0.0020(7) 0.0107(8) 0.0009(7)

loop_
_atom_type_symbol
_atom_type_description
_atom_type_scat_dispersion_real
_atom_type_scat_dispersion_imag
_atom_type_scat_source
C C 0.0033 0.0016 'International Tables Vol C Tables 4.2.6.8 and 6.1.1.4'
H H 0.0000 0.0000 'International Tables Vol C Tables 4.2.6.8 and 6.1.1.4'
N N 0.0061 0.0033 'International Tables Vol C Tables 4.2.6.8 and 6.1.1.4'
O O 0.0106 0.0060 'International Tables Vol C Tables 4.2.6.8 and 6.1.1.4'
P P 0.1023 0.0942 'International Tables Vol C Tables 4.2.6.8 and 6.1.1.4'

loop_
_geom_angle_atom_site_label_1
_geom_angle_atom_site_label_2
_geom_angle_atom_site_label_3
_geom_angle
O21 P2 O22 114.37(8)
O21 P2 O1 111.02(8)
O22 P2 O1 100.82(8)
O21 P2 C3 117.82(8)
O22 P2 C3 107.86(8)
O1 P2 C3 103.05(8)
C34 O35 H35 109.5
C23 O22 P2 123.02(13)
C9 O1 P2 119.41(11)
C31 N32 C33 126.87(18)
C31 N32 H32 116.6
C33 N32 H32 116.6
O4 C4 C3 122.74(17)
O4 C4 C10 117.78(18)
C3 C4 C10 119.42(16)
N32 C31 C3 120.58(18)
N32 C31 C311 117.77(17)
C3 C31 C311 121.65(16)
C316 C311 C312 119.25(18)
C316 C311 C31 121.18(17)
C312 C311 C31 119.57(17)
C9 C10 C5 118.10(17)
C9 C10 C4 121.69(18)
C5 C10 C4 120.21(17)
C8 C9 O1 117.54(17)
C8 C9 C10 121.88(19)
O1 C9 C10 120.51(17)
C315 C316 C311 120.30(19)
C315 C316 H316 119.9
C311 C316 H316 119.9
C313 C312 C311 120.29(19)
C313 C312 H312 119.9
C311 C312 H312 119.9
C7 C8 C9 119.09(18)
C7 C8 H8 120.5
C9 C8 H8 120.5
C31 C3 C4 120.96(17)
C31 C3 P2 120.27(15)
C4 C3 P2 118.74(14)
O35 C34 C33 113.20(16)
O35 C34 H34A 108.9
C33 C34 H34A 108.9
O35 C34 H34B 108.9
C33 C34 H34B 108.9
H34A C34 H34B 107.8
N32 C33 C34 109.90(17)
N32 C33 H33B 109.7
C34 C33 H33B 109.7
N32 C33 H33A 109.7
C34 C33 H33A 109.7
H33B C33 H33A 108.2
C316 C315 C314 120.19(19)
C316 C315 H315 119.9
C314 C315 H315 119.9
C312 C313 C314 120.04(19)
C312 C313 H313 120.0
C314 C313 H313 120.0
C8 C7 C6 120.45(18)
C8 C7 H7 119.8
C6 C7 H7 119.8
C6 C5 C10 120.65(18)
C6 C5 H5 119.7
C10 C5 H5 119.7
C315 C314 C313 119.9(2)
C315 C314 H314 120.0
C313 C314 H314 120.0
C5 C6 C7 119.8(2)
C5 C6 H6 120.1
C7 C6 H6 120.1
O22 C23 H23B 109.5
O22 C23 H23A 109.5
H23B C23 H23A 109.5
O22 C23 H23C 109.5
H23B C23 H23C 109.5
H23A C23 H23C 109.5

loop_
_geom_bond_atom_site_label_1
_geom_bond_atom_site_label_2
_geom_bond_distance
P2 O21 1.4694(14)
P2 O22 1.5656(15)
P2 O1 1.5989(14)
P2 C3 1.7663(19)
O4 C4 1.250(2)
O35 C34 1.412(2)
O35 H35 0.8200
O22 C23 1.445(3)
O1 C9 1.390(2)
N32 C31 1.320(3)
N32 C33 1.463(3)
N32 H32 0.8600
C4 C3 1.435(3)
C4 C10 1.493(3)
C31 C3 1.417(3)
C31 C311 1.492(3)
C311 C316 1.390(3)
C311 C312 1.396(3)
C10 C9 1.395(3)
C10 C5 1.393(3)
C9 C8 1.388(3)
C316 C315 1.386(3)
C316 H316 0.9300
C312 C313 1.387(3)
C312 H312 0.9300
C8 C7 1.378(3)
C8 H8 0.9300
C34 C33 1.512(3)
C34 H34A 0.9700
C34 H34B 0.9700
C33 H33B 0.9700
C33 H33A 0.9700
C315 C314 1.387(3)
C315 H315 0.9300
C313 C314 1.386(3)
C313 H313 0.9300
C7 C6 1.394(3)
C7 H7 0.9300
C5 C6 1.391(3)
C5 H5 0.9300
C314 H314 0.9300
C6 H6 0.9300
C23 H23B 0.9600
C23 H23A 0.9600
C23 H23C 0.9600

loop_
_geom_hbond_atom_site_label_D
_geom_hbond_atom_site_label_H
_geom_hbond_atom_site_label_A
_geom_hbond_site_symmetry_A
_geom_hbond_distance_DH
_geom_hbond_distance_HA
_geom_hbond_distance_DA
_geom_hbond_angle_DHA
_geom_hbond_publ_flag
N32 H32 O35 . 0.86 2.86 2.788(2) 86 yes
N32 H32 O4 . 0.86 1.90 2.581(2) 135 yes
O35 H35 O21 7_575 0.82 1.90 2.717(2) 173 yes
C5 H5 O4 2_555 0.93 2.42 3.287(3) 155 yes
C314 H314 O35 8_575 0.93 2.47 3.365(3) 160 yes
